data_4319335
loop_
_publ_author_name
'Jiann-Jang Cherng'
'Yun-Wen Lai'
'Yi-Hung Liu'
'Shie-Ming Peng'
'Chuen-Her Ueng'
'Minghuey Shieh'

_publ_section_title
;
 Syntheses of Chromium Pentacarbonyl Derivatives of Arsenic(V) and
 Antimony(V). Contrasting Chemical Reactivity with Organic Halogen
 Derivatives
;
_journal_name_full 'Inorganic Chemistry'
_journal_page_first 1206
_journal_page_last 1212
_journal_paper_doi 10.1021/ic0004277
_journal_volume 40
_journal_year 2001
_chemical_formula_sum 'C25 H27 As Br Cr2 N O10'
_chemical_formula_weight 760.31
_chemical_name_systematic
; 
 ? 
;
_space_group_IT_number 15
_symmetry_cell_setting monoclinic
_symmetry_space_group_name_Hall '-C 2yc'
_symmetry_space_group_name_H-M 'C 1 2/c 1'
_atom_sites_solution_hydrogens geom
_atom_sites_solution_primary direct
_atom_sites_solution_secondary difmap
_audit_creation_method SHELXL
_cell_angle_alpha 90.00
_cell_angle_beta 100.1770(10)
_cell_angle_gamma 90.00
_cell_formula_units_Z 8
_cell_length_a 21.5470(3)
_cell_length_b 12.39990(10)
_cell_length_c 23.5648(3)
_cell_measurement_reflns_used 8192
_cell_measurement_temperature 150(2)
_cell_volume 6197.00(13)
_computing_cell_refinement 'Siemens SAINT'
_computing_data_collection 'Siemens SMART'
_computing_data_reduction 'Siemens SAINT'
_computing_molecular_graphics 'Siemens SHELXTL'
_computing_publication_material 'Siemens SHELXTL'
_computing_structure_refinement 'SHELXL-93 (Sheldrick, 1993)'
_computing_structure_solution 'SHELXS-86 (Sheldrick, 1990)'
_diffrn_ambient_temperature 150(2)
_diffrn_measurement_device 'Siemens SMART CCD'
_diffrn_measurement_method '\w scans'
_diffrn_radiation_monochromator graphite
_diffrn_radiation_source 'fine-focus sealed tube'
_diffrn_radiation_type MoK\a
_diffrn_radiation_wavelength 0.71073
_diffrn_reflns_av_R_equivalents 0.0289
_diffrn_reflns_av_sigmaI/netI 0.0310
_diffrn_reflns_limit_h_max 28
_diffrn_reflns_limit_h_min -26
_diffrn_reflns_limit_k_max 16
_diffrn_reflns_limit_k_min -11
_diffrn_reflns_limit_l_max 31
_diffrn_reflns_limit_l_min -31
_diffrn_reflns_number 18014
_diffrn_reflns_theta_max 25.00
_diffrn_reflns_theta_min 1.76
_exptl_absorpt_coefficient_mu 3.102
_exptl_absorpt_correction_T_max 0.616
_exptl_absorpt_correction_T_min 0.559
_exptl_absorpt_correction_type 'used SADABS'
_exptl_crystal_colour yellow
_exptl_crystal_density_diffrn 1.630
_exptl_crystal_density_meas ?
_exptl_crystal_F_000 3040
_exptl_crystal_size_max 0.25
_exptl_crystal_size_mid 0.20
_exptl_crystal_size_min 0.20
_refine_diff_density_max 0.328
_refine_diff_density_min -0.368
_refine_diff_density_rms 0.062
_refine_ls_extinction_method none
_refine_ls_goodness_of_fit_all 1.041
_refine_ls_goodness_of_fit_obs 1.068
_refine_ls_matrix_type full
_refine_ls_number_parameters 399
_refine_ls_number_reflns 5163
_refine_ls_number_restraints 0
_refine_ls_restrained_S_all 1.073
_refine_ls_restrained_S_obs 1.068
_refine_ls_R_factor_all 0.0437
_refine_ls_R_factor_obs 0.0289
_refine_ls_shift/esd_max 0.001
_refine_ls_shift/esd_mean 0.000
_refine_ls_structure_factor_coef Fsqd
_refine_ls_weighting_details 'w=1/[\s^2^(Fo^2^)+(0.0339P)^2^+9.7303P] where P=(Fo^2^+2Fc^2^)/3'
_refine_ls_weighting_scheme calc
_refine_ls_wR_factor_all 0.0762
_refine_ls_wR_factor_obs 0.0681
_reflns_number_observed 4478
_reflns_number_total 5465
_reflns_observed_criterion >2sigma(I)
_cod_data_source_file ic0004277_4.cif
_cod_data_source_block '[Et4N][III]'
_cod_depositor_comments
;
The following automatic conversions were performed:

'_symmetry_cell_setting' value 'Monoclinic' changed to 'monoclinic'
according to the built-in table from CIF Core dictionary named
'cif_core.dic' version 2.4.1 from 2010-06-29.

Automatic conversion script
Id: cif_fix_values 1646 2011-03-28 12:23:43Z adriana 

The following automatic conversions were performed:

'_exptl_crystal_density_meas' value 'not_measured' was changed to '?'
- the value is perceived as not measured.

Automatic conversion script
Id: cif_fix_values 3008 2015-01-20 13:52:24Z robertas 

The following automatic conversions were performed:

'_refine_ls_weighting_scheme' value 'calc
w=1/[\s^2^(Fo^2^)+(0.0339P)^2^+9.7303P] where P=(Fo^2^+2Fc^2^)/3' was
changed to 'calc'. New tag '_refine_ls_weighting_details' was
created. The value of the new tag was set to
'w=1/[\s^2^(Fo^2^)+(0.0339P)^2^+9.7303P] where P=(Fo^2^+2Fc^2^)/3'.

Automatic conversion script
Id: cif_fix_values 3143 2015-03-26 13:38:13Z robertas 
;
_cod_database_code 4319335

loop_
_symmetry_equiv_pos_as_xyz
'x, y, z'
'-x, y, -z+1/2'
'x+1/2, y+1/2, z'
'-x+1/2, y+1/2, -z+1/2'
'-x, -y, -z'
'x, -y, z-1/2'
'-x+1/2, -y+1/2, -z'
'x+1/2, -y+1/2, z-1/2'

loop_
_atom_site_aniso_label
_atom_site_aniso_U_11
_atom_site_aniso_U_22
_atom_site_aniso_U_33
_atom_site_aniso_U_23
_atom_site_aniso_U_13
_atom_site_aniso_U_12
As1 0.0259(2) 0.0225(2) 0.0273(2) -0.00323(12) 0.00129(12) 0.00080(12)
Br1 0.0291(2) 0.0323(2) 0.0604(2) -0.0116(2) 0.0007(2) 0.00606(13)
Cr1 0.0519(3) 0.0273(3) 0.0269(3) 0.0018(2) 0.0044(2) -0.0016(2)
Cr2 0.0243(3) 0.0362(3) 0.0322(3) -0.0065(2) 0.0028(2) -0.0048(2)
O1 0.058(2) 0.0331(14) 0.050(2) 0.0002(11) -0.0156(13) -0.0013(12)
O2 0.064(2) 0.0364(15) 0.054(2) -0.0012(11) 0.0162(13) 0.0082(12)
O3 0.060(2) 0.073(2) 0.070(2) 0.0011(15) 0.025(2) -0.019(2)
O4 0.087(2) 0.030(2) 0.079(2) 0.0117(13) 0.001(2) 0.0031(14)
O5 0.137(3) 0.084(2) 0.032(2) 0.0060(14) 0.014(2) -0.014(2)
O6 0.047(2) 0.073(2) 0.094(2) -0.018(2) 0.023(2) 0.0168(15)
O7 0.087(2) 0.049(2) 0.073(2) 0.007(2) 0.016(2) -0.023(2)
O8 0.052(2) 0.051(2) 0.067(2) -0.0191(13) 0.0235(14) -0.0013(13)
O9 0.055(2) 0.064(2) 0.046(2) 0.0143(14) -0.0090(13) -0.0136(13)
O10 0.046(2) 0.092(2) 0.050(2) -0.0139(15) -0.0057(13) -0.0291(15)
C1 0.063(2) 0.021(2) 0.029(2) 0.0023(13) -0.006(2) 0.003(2)
C2 0.053(2) 0.039(2) 0.028(2) -0.0004(14) 0.012(2) -0.006(2)
C3 0.064(3) 0.042(2) 0.036(2) 0.004(2) 0.017(2) -0.002(2)
C4 0.057(2) 0.037(2) 0.042(2) 0.008(2) -0.004(2) -0.005(2)
C5 0.087(3) 0.046(2) 0.039(2) 0.007(2) 0.008(2) -0.005(2)
C6 0.029(2) 0.054(2) 0.047(2) -0.008(2) 0.006(2) -0.002(2)
C7 0.038(2) 0.042(2) 0.047(2) -0.010(2) 0.006(2) -0.011(2)
C8 0.035(2) 0.038(2) 0.043(2) -0.008(2) 0.004(2) -0.0074(15)
C9 0.029(2) 0.049(2) 0.036(2) -0.006(2) -0.0062(15) -0.0036(15)
C10 0.035(2) 0.059(2) 0.043(2) -0.005(2) 0.008(2) -0.010(2)
C11 0.030(2) 0.029(2) 0.028(2) 0.0017(12) 0.0021(13) 0.0018(12)
C12 0.034(2) 0.0211(15) 0.0255(15) 0.0049(12) 0.0005(13) -0.0004(12)
C13 0.036(2) 0.024(2) 0.033(2) 0.0001(13) 0.0020(14) -0.0029(13)
C14 0.037(2) 0.037(2) 0.047(2) 0.006(2) -0.005(2) -0.0041(14)
C15 0.065(3) 0.038(2) 0.035(2) -0.001(2) -0.013(2) -0.017(2)
C16 0.075(3) 0.031(2) 0.029(2) -0.0061(14) 0.009(2) -0.004(2)
C17 0.048(2) 0.025(2) 0.029(2) 0.0013(13) 0.0092(15) 0.0015(14)
N1 0.033(2) 0.025(2) 0.024(2) 0.0023(14) -0.0013(15) 0.0034(14)
C19 0.063(3) 0.098(4) 0.101(4) -0.044(3) 0.046(3) -0.018(3)
C21 0.080(3) 0.092(4) 0.056(3) -0.027(2) 0.011(2) -0.048(3)
C18 0.059(4) 0.038(4) 0.025(3) 0.008(3) 0.006(3) -0.015(3)
C20 0.045(4) 0.076(5) 0.024(3) 0.012(3) -0.010(3) 0.004(4)
C18' 0.038(4) 0.027(4) 0.075(5) -0.005(3) -0.001(4) 0.005(3)
C20' 0.053(4) 0.023(3) 0.047(4) 0.007(3) 0.023(3) -0.001(3)
N2 0.041(2) 0.022(2) 0.044(2) 0.000 0.016(2) 0.000
C23 0.121(4) 0.058(3) 0.097(4) -0.027(3) 0.066(3) -0.005(3)
C25 0.040(2) 0.071(3) 0.092(3) 0.016(2) 0.026(2) 0.006(2)
C22 0.066(5) 0.051(5) 0.045(4) -0.017(4) 0.014(4) -0.006(4)
C24 0.041(4) 0.029(4) 0.065(5) 0.007(3) 0.025(4) 0.003(3)
C22' 0.061(5) 0.021(4) 0.085(6) 0.003(4) 0.035(4) 0.012(3)
C24' 0.040(4) 0.039(4) 0.042(4) 0.005(3) 0.012(3) 0.001(3)

loop_
_atom_site_label
_atom_site_type_symbol
_atom_site_fract_x
_atom_site_fract_y
_atom_site_fract_z
_atom_site_U_iso_or_equiv
_atom_site_thermal_displace_type
_atom_site_occupancy
_atom_site_calc_flag
_atom_site_refinement_flags
_atom_site_disorder_group
As1 As 0.389529(13) 0.68831(2) -0.152626(13) 0.02566(9) Uani 1 d . .
Br1 Br 0.487442(15) 0.59882(3) -0.15826(2) 0.04148(10) Uani 1 d . .
Cr1 Cr 0.37909(3) 0.68358(4) -0.04837(2) 0.03568(14) Uani 1 d . .
Cr2 Cr 0.30700(2) 0.61943(4) -0.23325(2) 0.03119(13) Uani 1 d . .
O1 O 0.51672(13) 0.7550(2) -0.02003(11) 0.0503(7) Uani 1 d . .
O2 O 0.31836(12) 0.9058(2) -0.05377(11) 0.0506(6) Uani 1 d . .
O3 O 0.24469(14) 0.5977(2) -0.07027(13) 0.0658(8) Uani 1 d . .
O4 O 0.42426(14) 0.4506(2) -0.04383(13) 0.0669(8) Uani 1 d . .
O5 O 0.3771(2) 0.6831(3) 0.07908(12) 0.0842(10) Uani 1 d . .
O6 O 0.22123(13) 0.7752(2) -0.18444(14) 0.0700(8) Uani 1 d . .
O7 O 0.29278(15) 0.4276(2) -0.15590(13) 0.0693(8) Uani 1 d . .
O8 O 0.39466(12) 0.4819(2) -0.29118(12) 0.0553(7) Uani 1 d . .
O9 O 0.33135(13) 0.7990(2) -0.31377(11) 0.0572(7) Uani 1 d . .
O10 O 0.20200(12) 0.5363(2) -0.32389(12) 0.0645(8) Uani 1 d . .
C1 C 0.4648(2) 0.7314(2) -0.03173(14) 0.0394(8) Uani 1 d . .
C2 C 0.3433(2) 0.8238(3) -0.05314(14) 0.0391(8) Uani 1 d . .
C3 C 0.2954(2) 0.6308(3) -0.06371(15) 0.0461(9) Uani 1 d . .
C4 C 0.4082(2) 0.5386(3) -0.0462(2) 0.0468(9) Uani 1 d . .
C5 C 0.3772(2) 0.6823(3) 0.0305(2) 0.0577(11) Uani 1 d . .
C6 C 0.2532(2) 0.7145(3) -0.2020(2) 0.0434(8) Uani 1 d . .
C7 C 0.2971(2) 0.5014(3) -0.1840(2) 0.0428(8) Uani 1 d . .
C8 C 0.3636(2) 0.5338(3) -0.26743(15) 0.0390(8) Uani 1 d . .
C9 C 0.32272(15) 0.7321(3) -0.28232(15) 0.0396(8) Uani 1 d . .
C10 C 0.2416(2) 0.5689(3) -0.2888(2) 0.0454(9) Uani 1 d . .
C11 C 0.41591(14) 0.8312(2) -0.17987(13) 0.0293(7) Uani 1 d . .
H11A H 0.42906(14) 0.8195(2) -0.21758(13) 0.035 Uiso 1 calc R .
H11B H 0.37811(14) 0.8780(2) -0.18693(13) 0.035 Uiso 1 calc R .
C12 C 0.46731(14) 0.8929(2) -0.14269(12) 0.0275(6) Uani 1 d . .
C13 C 0.53038(14) 0.8778(2) -0.14709(13) 0.0317(7) Uani 1 d . .
H13A H 0.54122(14) 0.8251(2) -0.17294(13) 0.038 Uiso 1 calc R .
C14 C 0.5778(2) 0.9390(3) -0.11400(15) 0.0418(8) Uani 1 d . .
H14A H 0.6206(2) 0.9289(3) -0.11790(15) 0.050 Uiso 1 calc R .
C15 C 0.5625(2) 1.0143(3) -0.07565(15) 0.0484(10) Uani 1 d . .
H15A H 0.5948(2) 1.0550(3) -0.05252(15) 0.058 Uiso 1 calc R .
C16 C 0.5004(2) 1.0303(3) -0.07090(14) 0.0450(9) Uani 1 d . .
H16A H 0.4900(2) 1.0825(3) -0.04457(14) 0.054 Uiso 1 calc R .
C17 C 0.4529(2) 0.9708(2) -0.10429(13) 0.0340(7) Uani 1 d . .
H17A H 0.4101(2) 0.9833(2) -0.10098(13) 0.041 Uiso 1 calc R .
N1 N 0.2500 1.2500 0.0000 0.0279(8) Uani 1 d S .
C19 C 0.1649(2) 1.2950(4) 0.0590(2) 0.083(2) Uani 1 d . .
H19A H 0.1465(2) 1.2756(4) 0.0918(2) 0.125 Uiso 1 d R .
H19B H 0.1804(2) 1.3676(4) 0.0634(2) 0.125 Uiso 1 d R .
H19C H 0.1336(2) 1.2898(4) 0.0247(2) 0.125 Uiso 1 d R .
C21 C 0.3205(2) 1.3878(4) 0.0612(2) 0.0762(15) Uani 1 d . .
H21A H 0.3528(2) 1.3973(4) 0.0946(2) 0.114 Uiso 1 d R .
H21B H 0.3359(2) 1.4121(4) 0.0276(2) 0.114 Uiso 1 d R .
H21C H 0.2840(2) 1.4289(4) 0.0657(2) 0.114 Uiso 1 d R .
C18 C 0.2219(3) 1.2179(5) 0.0537(3) 0.041(2) Uani 0.50 d P .
H18A H 0.2535(3) 1.2222(5) 0.0879(3) 0.049 Uiso 0.50 d PR .
H18B H 0.2070(3) 1.1449(5) 0.0494(3) 0.049 Uiso 0.50 d PR .
C20 C 0.3000(3) 1.2649(6) 0.0533(3) 0.050(2) Uani 0.50 d P .
H20A H 0.3364(3) 1.2231(6) 0.0489(3) 0.060 Uiso 0.50 d PR .
H20B H 0.2849(3) 1.2397(6) 0.0869(3) 0.060 Uiso 0.50 d PR .
C18' C 0.3045(3) 1.1767(5) 0.0008(4) 0.048(2) Uani 0.50 d P .
H18C H 0.2915(3) 1.1026(5) 0.0005(4) 0.058 Uiso 0.50 d PR .
H18D H 0.3356(3) 1.1892(5) 0.0347(4) 0.058 Uiso 0.50 d PR .
C20' C 0.2314(3) 1.1335(5) -0.0034(3) 0.039(2) Uani 0.50 d P .
H20C H 0.2138(3) 1.1151(5) 0.0300(3) 0.047 Uiso 0.50 d PR .
H20D H 0.2680(3) 1.0895(5) -0.0035(3) 0.047 Uiso 0.50 d PR .
N2 N 0.0000 1.3037(3) 0.2500 0.0349(9) Uani 1 d S .
C23 C 0.0465(3) 1.2098(4) 0.1707(2) 0.086(2) Uani 1 d . .
H23A H 0.0477(3) 1.2133(4) 0.1303(2) 0.129 Uiso 1 d R .
H23B H 0.0884(3) 1.2182(4) 0.1923(2) 0.129 Uiso 1 d R .
H23C H 0.0298(3) 1.1412(4) 0.1796(2) 0.129 Uiso 1 d R .
C25 C -0.1047(2) 1.4058(4) 0.2310(2) 0.0658(12) Uani 1 d . .
H25A H -0.1218(2) 1.4748(4) 0.2384(2) 0.099 Uiso 1 d R .
H25B H -0.1102(2) 1.3941(4) 0.1901(2) 0.099 Uiso 1 d R .
H25C H -0.1263(2) 1.3502(4) 0.2482(2) 0.099 Uiso 1 d R .
C22 C 0.0083(4) 1.2887(6) 0.1884(3) 0.054(2) Uani 0.50 d P .
H22A H 0.0251(4) 1.3557(6) 0.1773(3) 0.064 Uiso 0.50 d PR .
H22B H -0.0325(4) 1.2800(6) 0.1648(3) 0.064 Uiso 0.50 d PR .
C24 C -0.0375(3) 1.4017(5) 0.2552(3) 0.043(2) Uani 0.50 d P .
H24A H -0.0178(3) 1.4602(5) 0.2385(3) 0.052 Uiso 0.50 d PR .
H24B H -0.0336(3) 1.4170(5) 0.2956(3) 0.052 Uiso 0.50 d PR .
C22' C 0.0258(4) 1.2036(5) 0.2273(4) 0.053(2) Uani 0.50 d P .
H22C H -0.0054(4) 1.1478(5) 0.2250(4) 0.064 Uiso 0.50 d PR .
H22D H 0.0611(4) 1.1817(5) 0.2558(4) 0.064 Uiso 0.50 d PR .
C24' C -0.0677(3) 1.3235(5) 0.2115(3) 0.040(2) Uani 0.50 d P .
H24C H -0.0913(3) 1.2575(5) 0.2089(3) 0.048 Uiso 0.50 d PR .
H24D H -0.0620(3) 1.3420(5) 0.1732(3) 0.048 Uiso 0.50 d PR .

loop_
_atom_type_symbol
_atom_type_description
_atom_type_scat_dispersion_real
_atom_type_scat_dispersion_imag
_atom_type_scat_source
C C 0.0033 0.0016 'International Tables Vol C Tables 4.2.6.8 and 6.1.1.4'
H H 0.0000 0.0000 'International Tables Vol C Tables 4.2.6.8 and 6.1.1.4'
N N 0.0061 0.0033 'International Tables Vol C Tables 4.2.6.8 and 6.1.1.4'
O O 0.0106 0.0060 'International Tables Vol C Tables 4.2.6.8 and 6.1.1.4'
Cr Cr 0.3209 0.6236 'International Tables Vol C Tables 4.2.6.8 and 6.1.1.4'
As As 0.0499 2.0058 'International Tables Vol C Tables 4.2.6.8 and 6.1.1.4'
Br Br -0.2901 2.4595 'International Tables Vol C Tables 4.2.6.8 and 6.1.1.4'

loop_
_geom_angle_atom_site_label_1
_geom_angle_atom_site_label_2
_geom_angle_atom_site_label_3
_geom_angle
_geom_angle_site_symmetry_1
_geom_angle_site_symmetry_3
_geom_angle_publ_flag
C11 As1 Br1 95.11(9) . . ?
C11 As1 Cr1 114.51(9) . . ?
Br1 As1 Cr1 105.93(2) . . ?
C11 As1 Cr2 105.18(8) . . ?
Br1 As1 Cr2 108.16(2) . . ?
Cr1 As1 Cr2 124.00(2) . . ?
C5 Cr1 C3 90.0(2) . . ?
C5 Cr1 C2 89.2(2) . . ?
C3 Cr1 C2 86.7(2) . . ?
C5 Cr1 C4 91.7(2) . . ?
C3 Cr1 C4 88.7(2) . . ?
C2 Cr1 C4 175.2(2) . . ?
C5 Cr1 C1 89.4(2) . . ?
C3 Cr1 C1 177.71(15) . . ?
C2 Cr1 C1 95.50(14) . . ?
C4 Cr1 C1 89.18(14) . . ?
C5 Cr1 As1 176.07(14) . . ?
C3 Cr1 As1 93.92(11) . . ?
C2 Cr1 As1 91.51(10) . . ?
C4 Cr1 As1 87.85(11) . . ?
C1 Cr1 As1 86.74(10) . . ?
C10 Cr2 C9 90.77(15) . . ?
C10 Cr2 C6 92.5(2) . . ?
C9 Cr2 C6 88.0(2) . . ?
C10 Cr2 C8 88.66(15) . . ?
C9 Cr2 C8 87.45(15) . . ?
C6 Cr2 C8 175.3(2) . . ?
C10 Cr2 C7 91.0(2) . . ?
C9 Cr2 C7 175.77(15) . . ?
C6 Cr2 C7 95.7(2) . . ?
C8 Cr2 C7 88.8(2) . . ?
C10 Cr2 As1 175.51(11) . . ?
C9 Cr2 As1 91.84(9) . . ?
C6 Cr2 As1 83.91(10) . . ?
C8 Cr2 As1 95.11(10) . . ?
C7 Cr2 As1 86.61(10) . . ?
O1 C1 Cr1 176.3(3) . . ?
O2 C2 Cr1 174.9(3) . . ?
O3 C3 Cr1 176.7(3) . . ?
O4 C4 Cr1 177.8(3) . . ?
O5 C5 Cr1 178.5(4) . . ?
O6 C6 Cr2 177.3(4) . . ?
O7 C7 Cr2 176.7(3) . . ?
O8 C8 Cr2 175.5(3) . . ?
O9 C9 Cr2 177.8(3) . . ?
O10 C10 Cr2 178.4(3) . . ?
C12 C11 As1 119.2(2) . . ?
C13 C12 C17 118.2(3) . . ?
C13 C12 C11 121.2(3) . . ?
C17 C12 C11 120.5(3) . . ?
C12 C13 C14 120.8(3) . . ?
C15 C14 C13 119.9(3) . . ?
C16 C15 C14 119.9(3) . . ?
C15 C16 C17 120.5(3) . . ?
C16 C17 C12 120.6(3) . . ?
C18' N1 C18' 179.997(2) 7_575 . ?
C18' N1 C20' 112.8(4) 7_575 . ?
C18' N1 C20' 67.2(4) . . ?
C18' N1 C20' 67.3(4) 7_575 7_575 ?
C18' N1 C20' 112.7(4) . 7_575 ?
C20' N1 C20' 179.996(2) . 7_575 ?
C18' N1 C20 67.5(4) 7_575 7_575 ?
C18' N1 C20 112.5(4) . 7_575 ?
C20' N1 C20 72.2(4) . 7_575 ?
C20' N1 C20 107.8(4) 7_575 7_575 ?
C18' N1 C20 112.5(4) 7_575 . ?
C18' N1 C20 67.5(4) . . ?
C20' N1 C20 107.8(4) . . ?
C20' N1 C20 72.2(4) 7_575 . ?
C20 N1 C20 179.998(2) 7_575 . ?
C18' N1 C18 104.8(4) 7_575 7_575 ?
C18' N1 C18 75.2(4) . 7_575 ?
C20' N1 C18 110.1(3) . 7_575 ?
C20' N1 C18 69.9(4) 7_575 7_575 ?
C20 N1 C18 71.2(4) 7_575 7_575 ?
C20 N1 C18 108.8(4) . 7_575 ?
C18' N1 C18 75.2(4) 7_575 . ?
C18' N1 C18 104.8(4) . . ?
C20' N1 C18 69.9(4) . . ?
C20' N1 C18 110.1(3) 7_575 . ?
C20 N1 C18 108.8(4) 7_575 . ?
C20 N1 C18 71.2(4) . . ?
C18 N1 C18 179.998(2) 7_575 . ?
C18 C19 C18' 68.8(3) . 7_575 ?
C20 C21 C20' 67.0(3) . 7_575 ?
N1 C18 C19 109.3(4) . . ?
N1 C18 C20' 53.7(3) . . ?
C19 C18 C20' 128.5(5) . . ?
N1 C18 C20 53.5(3) . . ?
C19 C18 C20 123.4(5) . . ?
C20' C18 C20 87.2(5) . . ?
N1 C18 C18' 50.8(3) . 7_575 ?
C19 C18 C18' 58.6(4) . 7_575 ?
C20' C18 C18' 87.2(4) . 7_575 ?
C20 C18 C18' 86.6(4) . 7_575 ?
N1 C20 C21 110.9(5) . . ?
N1 C20 C18' 55.3(3) . . ?
C21 C20 C18' 131.7(6) . . ?
N1 C20 C20' 53.5(3) . 7_575 ?
C21 C20 C20' 57.5(4) . 7_575 ?
C18' C20 C20' 92.3(4) . 7_575 ?
N1 C20 C18 55.3(3) . . ?
C21 C20 C18 123.8(6) . . ?
C18' C20 C18 88.2(5) . . ?
C20' C20 C18 89.2(4) 7_575 . ?
N1 C18' C20' 56.8(3) . . ?
N1 C18' C20 57.1(3) . . ?
C20' C18' C20 94.4(5) . . ?
N1 C18' C19 106.6(5) . 7_575 ?
C20' C18' C19 121.7(5) . 7_575 ?
C20 C18' C19 124.3(5) . 7_575 ?
N1 C18' C18 54.0(3) . 7_575 ?
C20' C18' C18 90.8(4) . 7_575 ?
C20 C18' C18 90.0(4) . 7_575 ?
C19 C18' C18 52.7(4) 7_575 7_575 ?
N1 C20' C21 109.9(4) . 7_575 ?
N1 C20' C18' 56.0(3) . . ?
C21 C20' C18' 127.7(5) 7_575 . ?
N1 C20' C18 56.4(3) . . ?
C21 C20' C18 125.9(5) 7_575 . ?
C18' C20' C18 90.0(5) . . ?
N1 C20' C20 54.4(3) . 7_575 ?
C21 C20' C20 55.5(4) 7_575 7_575 ?
C18' C20' C20 93.3(5) . 7_575 ?
C18 C20' C20 90.1(4) . 7_575 ?
C24 N2 C24 69.2(5) . 2 ?
C24 N2 C22' 162.8(5) . . ?
C24 N2 C22' 114.2(4) 2 . ?
C24 N2 C22' 114.2(4) . 2 ?
C24 N2 C22' 162.8(5) 2 2 ?
C22' N2 C22' 67.9(6) . 2 ?
C24 N2 C22 110.0(4) . . ?
C24 N2 C22 82.0(4) 2 . ?
C22' N2 C22 55.8(4) . . ?
C22' N2 C22 110.9(5) 2 . ?
C24 N2 C22 82.0(4) . 2 ?
C24 N2 C22 110.0(5) 2 2 ?
C22' N2 C22 110.9(5) . 2 ?
C22' N2 C22 55.8(4) 2 2 ?
C22 N2 C22 165.8(7) . 2 ?
C24 N2 C24' 57.4(4) . . ?
C24 N2 C24' 106.6(4) 2 . ?
C22' N2 C24' 106.5(4) . . ?
C22' N2 C24' 88.4(4) 2 . ?
C22 N2 C24' 73.9(4) . . ?
C22 N2 C24' 108.4(4) 2 . ?
C24 N2 C24' 106.6(4) . 2 ?
C24 N2 C24' 57.4(4) 2 2 ?
C22' N2 C24' 88.4(4) . 2 ?
C22' N2 C24' 106.5(4) 2 2 ?
C22 N2 C24' 108.4(4) . 2 ?
C22 N2 C24' 73.9(4) 2 2 ?
C24' N2 C24' 162.3(5) . 2 ?
C22 C23 C22' 58.6(4) . . ?
C24' C25 C24 61.8(4) . . ?
C23 C22 C22' 64.0(5) . . ?
C23 C22 N2 123.6(6) . . ?
C22' C22 N2 61.7(4) . . ?
C23 C22 C24' 147.9(6) . . ?
C22' C22 C24' 97.4(6) . . ?
N2 C22 C24' 55.2(3) . . ?
C23 C22 C24 124.9(6) . 2 ?
C22' C22 C24 94.4(6) . 2 ?
N2 C22 C24 48.3(3) . 2 ?
C24' C22 C24 80.2(4) . 2 ?
C25 C24 N2 121.0(5) . . ?
C25 C24 C24' 57.8(4) . . ?
N2 C24 C24' 65.3(4) . . ?
C25 C24 C24 149.1(8) . 2 ?
N2 C24 C24 55.4(3) . 2 ?
C24' C24 C24 102.4(6) . 2 ?
C25 C24 C22 117.9(5) . 2 ?
N2 C24 C22 49.6(3) . 2 ?
C24' C24 C22 93.0(5) . 2 ?
C24 C24 C22 84.1(5) 2 2 ?
C22 C22' C23 57.4(5) . . ?
C22 C22' N2 62.5(4) . . ?
C23 C22' N2 118.0(5) . . ?
C22 C22' C22' 106.7(6) . 2 ?
C23 C22' C22' 156.3(10) . 2 ?
N2 C22' C22' 56.0(3) . 2 ?
C25 C24' C24 60.4(4) . . ?
C25 C24' N2 115.8(5) . . ?
C24 C24' N2 57.3(4) . . ?
C25 C24' C22 146.4(6) . . ?
C24 C24' C22 93.1(5) . . ?
N2 C24' C22 50.9(3) . . ?

loop_
_geom_bond_atom_site_label_1
_geom_bond_atom_site_label_2
_geom_bond_distance
_geom_bond_site_symmetry_2
_geom_bond_publ_flag
As1 C11 2.001(3) . ?
As1 Br1 2.4081(4) . ?
As1 Cr1 2.5071(6) . ?
As1 Cr2 2.5115(5) . ?
Cr1 C5 1.865(4) . ?
Cr1 C3 1.893(4) . ?
Cr1 C2 1.897(4) . ?
Cr1 C4 1.902(4) . ?
Cr1 C1 1.912(4) . ?
Cr2 C10 1.855(4) . ?
Cr2 C9 1.882(4) . ?
Cr2 C6 1.891(4) . ?
Cr2 C8 1.900(4) . ?
Cr2 C7 1.903(4) . ?
O1 C1 1.143(4) . ?
O2 C2 1.150(4) . ?
O3 C3 1.151(4) . ?
O4 C4 1.142(4) . ?
O5 C5 1.146(5) . ?
O6 C6 1.146(4) . ?
O7 C7 1.143(4) . ?
O8 C8 1.144(4) . ?
O9 C9 1.149(4) . ?
O10 C10 1.151(4) . ?
C11 C12 1.495(4) . ?
C12 C13 1.394(4) . ?
C12 C17 1.397(4) . ?
C13 C14 1.396(4) . ?
C14 C15 1.379(5) . ?
C15 C16 1.378(5) . ?
C16 C17 1.388(5) . ?
N1 C18' 1.483(6) 7_575 ?
N1 C18' 1.483(6) . ?
N1 C20' 1.497(6) . ?
N1 C20' 1.497(6) 7_575 ?
N1 C20 1.514(6) 7_575 ?
N1 C20 1.514(6) . ?
N1 C18 1.549(6) 7_575 ?
N1 C18 1.549(6) . ?
C19 C18 1.579(8) . ?
C19 C18' 1.694(9) 7_575 ?
C21 C20 1.589(9) . ?
C21 C20' 1.625(8) 7_575 ?
C18 C20' 1.745(9) . ?
C18 C20 1.783(10) . ?
C18 C18' 1.851(10) 7_575 ?
C20 C18' 1.666(10) . ?
C20 C20' 1.774(9) 7_575 ?
C18' C20' 1.651(9) . ?
C18' C19 1.694(9) 7_575 ?
C18' C18 1.851(10) 7_575 ?
C20' C21 1.625(8) 7_575 ?
C20' C20 1.774(9) 7_575 ?
N2 C24 1.477(7) . ?
N2 C24 1.477(7) 2 ?
N2 C22' 1.496(7) . ?
N2 C22' 1.496(7) 2 ?
N2 C22 1.506(7) . ?
N2 C22 1.507(7) 2 ?
N2 C24' 1.595(7) . ?
N2 C24' 1.595(7) 2 ?
C23 C22 1.388(8) . ?
C23 C22' 1.481(9) . ?
C25 C24' 1.422(8) . ?
C25 C24 1.460(8) . ?
C22 C22' 1.405(11) . ?
C22 C24' 1.866(10) . ?
C22 C24 1.958(10) 2 ?
C24 C24' 1.480(10) . ?
C24 C24 1.679(12) 2 ?
C24 C22 1.958(10) 2 ?
C22' C22' 1.671(14) 2 ?
